data_1570386
loop_
_publ_author_name
'Waddell, Peter M.'
'Tian, Lei'
'Scavuzzo, Anthony R.'
'Venigalla, Lalu'
'Scholes, Gregory D.'
'Carrow, Brad P.'

_publ_section_title
;
 Visible light-induced palladium-carbon bond weakening in catalytically
 relevant T-shaped complexes.
;
_journal_issue 48
_journal_name_full 'Chemical science'
_journal_page_first 14217
_journal_page_last 14228
_journal_paper_doi 10.1039/d3sc02588h
_journal_volume 14
_journal_year 2023
_chemical_formula_sum 'C13 H30 Br P Pd'
_chemical_formula_weight 403.65
_chemical_name_common PW2
_space_group_crystal_system triclinic
_space_group_IT_number 2
_space_group_name_Hall '-P 1'
_space_group_name_H-M_alt 'P -1'
_atom_sites_solution_hydrogens geom
_audit_creation_method SHELXL-2014/7
_audit_update_record
;
2023-05-23 deposited with the CCDC.	2023-10-27 downloaded from the CCDC.
;
_cell_angle_alpha 91.5542(9)
_cell_angle_beta 91.4639(9)
_cell_angle_gamma 94.1010(9)
_cell_formula_units_Z 2
_cell_length_a 8.5537(2)
_cell_length_b 9.5525(2)
_cell_length_c 10.1463(2)
_cell_measurement_reflns_used 99
_cell_measurement_temperature 100(2)
_cell_measurement_theta_max 28.3275
_cell_measurement_theta_min 4.2338
_cell_volume 826.31(3)
_computing_cell_refinement 'APEX2 v2014.11-0 (Bruker AXS)'
_computing_data_collection 'Bruker Instrument Service v2014.11.0.1'
_computing_data_reduction 'SAINT V8.34A (Bruker AXS Inc., 2013)'
_computing_structure_refinement 'SHELXL-2014/7 (Sheldrick, 2014)'
_computing_structure_solution 'SHELXL-2014 (Sheldrick, 2014)'
_diffrn_ambient_temperature 100(2)
_diffrn_detector_area_resol_mean 8.3333
_diffrn_measured_fraction_theta_full 0.997
_diffrn_measured_fraction_theta_max 0.982
_diffrn_measurement_device_type 'Bruker Apex II CCD'
_diffrn_radiation_type MoK\a
_diffrn_radiation_wavelength 0.71073
_diffrn_reflns_av_R_equivalents 0.0181
_diffrn_reflns_av_unetI/netI 0.0121
_diffrn_reflns_Laue_measured_fraction_full 0.997
_diffrn_reflns_Laue_measured_fraction_max 0.982
_diffrn_reflns_limit_h_max 15
_diffrn_reflns_limit_h_min -15
_diffrn_reflns_limit_k_max 17
_diffrn_reflns_limit_k_min -17
_diffrn_reflns_limit_l_max 18
_diffrn_reflns_limit_l_min -18
_diffrn_reflns_number 64284
_diffrn_reflns_point_group_measured_fraction_full 0.997
_diffrn_reflns_point_group_measured_fraction_max 0.982
_diffrn_reflns_theta_full 25.242
_diffrn_reflns_theta_max 40.248
_diffrn_reflns_theta_min 2.009
_diffrn_source 'fine focus tube'
_exptl_absorpt_coefficient_mu 3.616
_exptl_absorpt_correction_T_max 0.7480
_exptl_absorpt_correction_T_min 0.6038
_exptl_absorpt_correction_type multi-scan
_exptl_absorpt_process_details 'SADABS V2014/2 (Bruker AXS Inc.)'
_exptl_crystal_colour 'translucent intense yellow'
_exptl_crystal_density_diffrn 1.622
_exptl_crystal_density_method 'not measured'
_exptl_crystal_description prism
_exptl_crystal_F_000 408
_exptl_crystal_size_max 0.335
_exptl_crystal_size_mid 0.209
_exptl_crystal_size_min 0.188
_refine_diff_density_max 0.760
_refine_diff_density_min -1.282
_refine_diff_density_rms 0.076
_refine_ls_extinction_method none
_refine_ls_goodness_of_fit_ref 1.057
_refine_ls_hydrogen_treatment constr
_refine_ls_matrix_type full
_refine_ls_number_parameters 155
_refine_ls_number_reflns 10242
_refine_ls_number_restraints 0
_refine_ls_restrained_S_all 1.057
_refine_ls_R_factor_all 0.0180
_refine_ls_R_factor_gt 0.0155
_refine_ls_shift/su_max 0.001
_refine_ls_shift/su_mean 0.000
_refine_ls_structure_factor_coef Fsqd
_refine_ls_weighting_details 'w=1/[\s^2^(Fo^2^)+(0.0175P)^2^+0.2298P] where P=(Fo^2^+2Fc^2^)/3'
_refine_ls_weighting_scheme calc
_refine_ls_wR_factor_gt 0.0371
_refine_ls_wR_factor_ref 0.0378
_reflns_Friedel_coverage 0.000
_reflns_number_gt 9583
_reflns_number_total 10242
_reflns_threshold_expression 'I > 2\s(I)'
_cod_data_source_file d3sc02588h2.cif
_cod_data_source_block mo_PDJPW2a_0m
_cod_depositor_comments 'Adding full bibliography for 1570385--1570390.cif.'
_cod_database_code 1570386
_shelx_shelxl_version_number 2014/7
_shelx_space_group_comment
; 
The symmetry employed for this shelxl refinement is uniquely defined 
by the following loop, which should always be used as a source of 
symmetry information in preference to the above space-group names. 
They are only intended as comments. 
;

loop_
_space_group_symop_operation_xyz
'x, y, z'
'-x, -y, -z'

loop_
_atom_site_label
_atom_site_type_symbol
_atom_site_fract_x
_atom_site_fract_y
_atom_site_fract_z
_atom_site_U_iso_or_equiv
_atom_site_adp_type
_atom_site_occupancy
_atom_site_site_symmetry_order
_atom_site_calc_flag
_atom_site_refinement_flags_posn
_atom_site_refinement_flags_adp
_atom_site_refinement_flags_occupancy
_atom_site_disorder_assembly
_atom_site_disorder_group
Pd1 Pd 0.29417(2) 0.24514(2) 0.51727(2) 0.01014(1) Uani 1 1 d . . . . .
Br1 Br 0.33942(2) 0.21465(2) 0.75528(2) 0.01566(2) Uani 1 1 d . . . . .
P1 P 0.29379(2) 0.25578(2) 0.29559(2) 0.00870(3) Uani 1 1 d . . . . .
C1 C 0.19029(8) 0.09102(7) 0.21779(7) 0.01266(10) Uani 1 1 d . . . . .
C2 C 0.19041(10) 0.08563(9) 0.06648(8) 0.01854(12) Uani 1 1 d . . . . .
H2A H 0.1442 -0.0060 0.0337 0.028 Uiso 1 1 calc R U . . .
H2B H 0.2984 0.0994 0.0368 0.028 Uiso 1 1 calc R U . . .
H2C H 0.1287 0.1600 0.0323 0.028 Uiso 1 1 calc R U . . .
C3 C 0.26759(10) -0.03843(8) 0.26879(9) 0.01875(13) Uani 1 1 d . . . . .
H3A H 0.2044 -0.1238 0.2397 0.028 Uiso 1 1 calc R U . . .
H3B H 0.2745 -0.0333 0.3654 0.028 Uiso 1 1 calc R U . . .
H3C H 0.3731 -0.0407 0.2338 0.028 Uiso 1 1 calc R U . . .
C4 C 0.02035(9) 0.07604(9) 0.26572(9) 0.01835(12) Uani 1 1 d . . . . .
H4A H -0.0359 0.1559 0.2364 0.028 Uiso 1 1 calc R U . . .
H4B H 0.0214 0.0740 0.3623 0.028 Uiso 1 1 calc R U . . .
H4C H -0.0324 -0.0114 0.2290 0.028 Uiso 1 1 calc R U . . .
C5 C 0.51472(7) 0.25002(7) 0.28131(7) 0.01159(9) Uani 1 1 d . . . . .
C6 C 0.57323(9) 0.19357(9) 0.14935(8) 0.01667(12) Uani 1 1 d . . . . .
H6A H 0.5357 0.2499 0.0774 0.025 Uiso 1 1 calc R U . . .
H6B H 0.5332 0.0955 0.1350 0.025 Uiso 1 1 calc R U . . .
H6C H 0.6881 0.1994 0.1516 0.025 Uiso 1 1 calc R U . . .
C7 C 0.56797(9) 0.15698(8) 0.39396(8) 0.01606(11) Uani 1 1 d . . . . .
H7A H 0.5189 0.0616 0.3806 0.024 Uiso 1 1 calc R U . . .
H7B H 0.5365 0.1961 0.4787 0.024 Uiso 1 1 calc R U . . .
H7C H 0.6823 0.1542 0.3941 0.024 Uiso 1 1 calc R U . . .
C8 C 0.59668(9) 0.39633(8) 0.31217(8) 0.01766(12) Uani 1 1 d . . . . .
H8A H 0.7099 0.3886 0.3226 0.026 Uiso 1 1 calc R U . . .
H8B H 0.5564 0.4349 0.3940 0.026 Uiso 1 1 calc R U . . .
H8C H 0.5760 0.4587 0.2396 0.026 Uiso 1 1 calc R U . . .
C9 C 0.22641(8) 0.41731(7) 0.21144(7) 0.01271(10) Uani 1 1 d . . . . .
C10 C 0.30515(10) 0.44519(9) 0.07905(8) 0.01892(13) Uani 1 1 d . . . . .
H10A H 0.2834 0.3634 0.0193 0.028 Uiso 1 1 calc R U . . .
H10B H 0.4187 0.4620 0.0940 0.028 Uiso 1 1 calc R U . . .
H10C H 0.2635 0.5279 0.0396 0.028 Uiso 1 1 calc R U . . .
C11 C 0.04773(9) 0.40605(9) 0.18438(9) 0.01877(13) Uani 1 1 d . . . . .
H11A H 0.0153 0.4956 0.1520 0.028 Uiso 1 1 calc R U . . .
H11B H -0.0062 0.3840 0.2661 0.028 Uiso 1 1 calc R U . . .
H11C H 0.0205 0.3315 0.1178 0.028 Uiso 1 1 calc R U . . .
C12 C 0.26301(9) 0.54565(8) 0.30580(8) 0.01744(12) Uani 1 1 d . . . . .
H12A H 0.3769 0.5639 0.3169 0.026 Uiso 1 1 calc R U . . .
H12B H 0.2174 0.5265 0.3917 0.026 Uiso 1 1 calc R U . . .
H12C H 0.2180 0.6280 0.2687 0.026 Uiso 1 1 calc R U . . .
C13 C 0.07655(9) 0.30636(9) 0.54360(8) 0.01915(13) Uani 1 1 d . . . . .
H13A H 0.0275 0.3235 0.4578 0.029 Uiso 1 1 calc R U . . .
H13B H 0.0824 0.3929 0.5982 0.029 Uiso 1 1 calc R U . . .
H13C H 0.0138 0.2325 0.5877 0.029 Uiso 1 1 calc R U . . .

loop_
_atom_site_aniso_label
_atom_site_aniso_U_11
_atom_site_aniso_U_22
_atom_site_aniso_U_33
_atom_site_aniso_U_23
_atom_site_aniso_U_13
_atom_site_aniso_U_12
Pd1 0.01078(2) 0.01127(2) 0.00846(2) 0.00037(1) 0.00186(1) 0.00085(1)
Br1 0.02128(3) 0.01648(3) 0.00917(3) 0.00092(2) 0.00157(2) 0.00034(2)
P1 0.00811(6) 0.00919(6) 0.00883(6) 0.00071(5) 0.00113(4) 0.00031(4)
C1 0.0125(2) 0.0117(2) 0.0133(3) 0.00042(19) -0.00065(18) -0.00172(18)
C2 0.0206(3) 0.0209(3) 0.0133(3) -0.0030(2) -0.0019(2) -0.0020(2)
C3 0.0216(3) 0.0114(3) 0.0232(3) 0.0016(2) -0.0007(3) 0.0007(2)
C4 0.0129(3) 0.0198(3) 0.0216(3) 0.0018(3) 0.0005(2) -0.0044(2)
C5 0.0093(2) 0.0130(2) 0.0126(2) 0.00008(19) 0.00159(17) 0.00104(17)
C6 0.0144(3) 0.0209(3) 0.0152(3) -0.0009(2) 0.0047(2) 0.0037(2)
C7 0.0140(3) 0.0194(3) 0.0153(3) 0.0017(2) -0.0009(2) 0.0046(2)
C8 0.0123(3) 0.0172(3) 0.0227(3) -0.0018(2) 0.0016(2) -0.0032(2)
C9 0.0128(2) 0.0120(2) 0.0138(3) 0.00312(19) 0.00224(18) 0.00252(18)
C10 0.0227(3) 0.0192(3) 0.0158(3) 0.0071(2) 0.0053(2) 0.0038(2)
C11 0.0138(3) 0.0217(3) 0.0214(3) 0.0043(3) -0.0012(2) 0.0053(2)
C12 0.0185(3) 0.0113(3) 0.0229(3) -0.0001(2) 0.0038(2) 0.0025(2)
C13 0.0150(3) 0.0246(3) 0.0189(3) 0.0015(3) 0.0065(2) 0.0056(2)

loop_
_atom_type_symbol
_atom_type_description
_atom_type_scat_dispersion_real
_atom_type_scat_dispersion_imag
_atom_type_scat_source
C C 0.0033 0.0016 'International Tables Vol C Tables 4.2.6.8 and 6.1.1.4'
H H 0.0000 0.0000 'International Tables Vol C Tables 4.2.6.8 and 6.1.1.4'
P P 0.1023 0.0942 'International Tables Vol C Tables 4.2.6.8 and 6.1.1.4'
Br Br -0.2901 2.4595 'International Tables Vol C Tables 4.2.6.8 and 6.1.1.4'
Pd Pd -0.9988 1.0072 'International Tables Vol C Tables 4.2.6.8 and 6.1.1.4'

loop_
_geom_angle_atom_site_label_1
_geom_angle_atom_site_label_2
_geom_angle_atom_site_label_3
_geom_angle
_geom_angle_site_symmetry_1
_geom_angle_site_symmetry_3
_geom_angle_publ_flag
C13 Pd1 P1 97.52(2) . . ?
C13 Pd1 Br1 92.60(2) . . ?
P1 Pd1 Br1 169.803(5) . . ?
C1 P1 C9 110.26(3) . . ?
C1 P1 C5 110.05(3) . . ?
C9 P1 C5 109.65(3) . . ?
C1 P1 Pd1 110.29(2) . . ?
C9 P1 Pd1 120.06(2) . . ?
C5 P1 Pd1 95.43(2) . . ?
C2 C1 C3 108.57(6) . . ?
C2 C1 C4 109.96(6) . . ?
C3 C1 C4 105.27(6) . . ?
C2 C1 P1 114.13(5) . . ?
C3 C1 P1 109.44(5) . . ?
C4 C1 P1 109.09(5) . . ?
C1 C2 H2A 109.5 . . ?
C1 C2 H2B 109.5 . . ?
H2A C2 H2B 109.5 . . ?
C1 C2 H2C 109.5 . . ?
H2A C2 H2C 109.5 . . ?
H2B C2 H2C 109.5 . . ?
C1 C3 H3A 109.5 . . ?
C1 C3 H3B 109.5 . . ?
H3A C3 H3B 109.5 . . ?
C1 C3 H3C 109.5 . . ?
H3A C3 H3C 109.5 . . ?
H3B C3 H3C 109.5 . . ?
C1 C4 H4A 109.5 . . ?
C1 C4 H4B 109.5 . . ?
H4A C4 H4B 109.5 . . ?
C1 C4 H4C 109.5 . . ?
H4A C4 H4C 109.5 . . ?
H4B C4 H4C 109.5 . . ?
C6 C5 C8 108.97(6) . . ?
C6 C5 C7 109.35(6) . . ?
C8 C5 C7 105.25(6) . . ?
C6 C5 P1 116.49(5) . . ?
C8 C5 P1 110.17(5) . . ?
C7 C5 P1 105.99(5) . . ?
C5 C6 H6A 109.5 . . ?
C5 C6 H6B 109.5 . . ?
H6A C6 H6B 109.5 . . ?
C5 C6 H6C 109.5 . . ?
H6A C6 H6C 109.5 . . ?
H6B C6 H6C 109.5 . . ?
C5 C7 H7A 109.5 . . ?
C5 C7 H7B 109.5 . . ?
H7A C7 H7B 109.5 . . ?
C5 C7 H7C 109.5 . . ?
H7A C7 H7C 109.5 . . ?
H7B C7 H7C 109.5 . . ?
C5 C8 H8A 109.5 . . ?
C5 C8 H8B 109.5 . . ?
H8A C8 H8B 109.5 . . ?
C5 C8 H8C 109.5 . . ?
H8A C8 H8C 109.5 . . ?
H8B C8 H8C 109.5 . . ?
C10 C9 C11 107.27(6) . . ?
C10 C9 C12 109.21(6) . . ?
C11 C9 C12 106.74(6) . . ?
C10 C9 P1 113.43(5) . . ?
C11 C9 P1 111.73(5) . . ?
C12 C9 P1 108.24(5) . . ?
C9 C10 H10A 109.5 . . ?
C9 C10 H10B 109.5 . . ?
H10A C10 H10B 109.5 . . ?
C9 C10 H10C 109.5 . . ?
H10A C10 H10C 109.5 . . ?
H10B C10 H10C 109.5 . . ?
C9 C11 H11A 109.5 . . ?
C9 C11 H11B 109.5 . . ?
H11A C11 H11B 109.5 . . ?
C9 C11 H11C 109.5 . . ?
H11A C11 H11C 109.5 . . ?
H11B C11 H11C 109.5 . . ?
C9 C12 H12A 109.5 . . ?
C9 C12 H12B 109.5 . . ?
H12A C12 H12B 109.5 . . ?
C9 C12 H12C 109.5 . . ?
H12A C12 H12C 109.5 . . ?
H12B C12 H12C 109.5 . . ?
Pd1 C13 H13A 109.5 . . ?
Pd1 C13 H13B 109.5 . . ?
H13A C13 H13B 109.5 . . ?
Pd1 C13 H13C 109.5 . . ?
H13A C13 H13C 109.5 . . ?
H13B C13 H13C 109.5 . . ?

loop_
_geom_bond_atom_site_label_1
_geom_bond_atom_site_label_2
_geom_bond_distance
_geom_bond_site_symmetry_2
_geom_bond_publ_flag
Pd1 C13 2.0127(8) . ?
Pd1 P1 2.25424(18) . ?
Pd1 Br1 2.46436(10) . ?
P1 C1 1.8925(7) . ?
P1 C9 1.9014(7) . ?
P1 C5 1.9037(7) . ?
C1 C2 1.5348(11) . ?
C1 C3 1.5389(10) . ?
C1 C4 1.5428(10) . ?
C2 H2A 0.9800 . ?
C2 H2B 0.9800 . ?
C2 H2C 0.9800 . ?
C3 H3A 0.9800 . ?
C3 H3B 0.9800 . ?
C3 H3C 0.9800 . ?
C4 H4A 0.9800 . ?
C4 H4B 0.9800 . ?
C4 H4C 0.9800 . ?
C5 C6 1.5386(10) . ?
C5 C8 1.5387(10) . ?
C5 C7 1.5460(10) . ?
C6 H6A 0.9800 . ?
C6 H6B 0.9800 . ?
C6 H6C 0.9800 . ?
C7 H7A 0.9800 . ?
C7 H7B 0.9800 . ?
C7 H7C 0.9800 . ?
C8 H8A 0.9800 . ?
C8 H8B 0.9800 . ?
C8 H8C 0.9800 . ?
C9 C10 1.5392(10) . ?
C9 C11 1.5416(10) . ?
C9 C12 1.5439(11) . ?
C10 H10A 0.9800 . ?
C10 H10B 0.9800 . ?
C10 H10C 0.9800 . ?
C11 H11A 0.9800 . ?
C11 H11B 0.9800 . ?
C11 H11C 0.9800 . ?
C12 H12A 0.9800 . ?
C12 H12B 0.9800 . ?
C12 H12C 0.9800 . ?
C13 H13A 0.9800 . ?
C13 H13B 0.9800 . ?
C13 H13C 0.9800 . ?

loop_
_geom_torsion_atom_site_label_1
_geom_torsion_atom_site_label_2
_geom_torsion_atom_site_label_3
_geom_torsion_atom_site_label_4
_geom_torsion
_geom_torsion_site_symmetry_1
_geom_torsion_site_symmetry_2
_geom_torsion_site_symmetry_3
_geom_torsion_site_symmetry_4
_geom_torsion_publ_flag
C9 P1 C1 C2 47.68(6) . . . . ?
C5 P1 C1 C2 -73.40(6) . . . . ?
Pd1 P1 C1 C2 -177.43(5) . . . . ?
C9 P1 C1 C3 169.57(5) . . . . ?
C5 P1 C1 C3 48.48(6) . . . . ?
Pd1 P1 C1 C3 -55.54(5) . . . . ?
C9 P1 C1 C4 -75.75(6) . . . . ?
C5 P1 C1 C4 163.17(5) . . . . ?
Pd1 P1 C1 C4 59.14(5) . . . . ?
